data_7060686
loop_
_publ_author_name
'Ge, Yuxi'
'Huang, Bin'

_publ_section_title
;
 Light-emitting analogues based on triphenylamine modified quinoxaline and
 pyridine[2,3-b]pyrazine exhibiting different mechanochromic luminescence
;
_journal_issue 25
_journal_name_full 'New Journal of Chemistry'
_journal_page_first 11304
_journal_page_last 11312
_journal_paper_doi 10.1039/D1NJ01350E
_journal_volume 45
_journal_year 2021
_chemical_formula_moiety 'C38 H27 N3'
_chemical_formula_sum 'C38 H27 N3'
_chemical_formula_weight 525.62
_space_group_crystal_system monoclinic
_space_group_IT_number 14
_space_group_name_Hall '-P 2ybc'
_space_group_name_H-M_alt 'P 1 21/c 1'
_atom_sites_solution_hydrogens geom
_atom_sites_solution_primary dual
_audit_creation_date 2021-04-02
_audit_creation_method
;
Olex2 1.3
(compiled 2020.11.12 svn.r5f609507 for OlexSys, GUI svn.r6272)
;
_audit_update_record
;
2021-04-03 deposited with the CCDC.	2021-05-19 downloaded from the CCDC.
;
_cell_angle_alpha 90
_cell_angle_beta 117.001(3)
_cell_angle_gamma 90
_cell_formula_units_Z 4
_cell_length_a 19.2475(18)
_cell_length_b 8.9360(8)
_cell_length_c 18.0898(19)
_cell_measurement_reflns_used 5026
_cell_measurement_temperature 296.15
_cell_measurement_theta_max 27.38
_cell_measurement_theta_min 2.25
_cell_volume 2772.2(5)
_computing_cell_refinement 'SAINT V8.40A (Bruker, 2019)'
_computing_data_reduction 'SAINT V8.40A (Bruker, 2019)'
_computing_molecular_graphics 'Olex2 1.3 (Dolomanov et al., 2009)'
_computing_publication_material 'Olex2 1.3 (Dolomanov et al., 2009)'
_computing_structure_refinement 'SHELXL 2018/3 (Sheldrick, 2015)'
_computing_structure_solution 'SHELXT 2014/5 (Sheldrick, 2014)'
_diffrn_ambient_temperature 296.15
_diffrn_measured_fraction_theta_full 0.999
_diffrn_measured_fraction_theta_max 0.995
_diffrn_measurement_device_type 'Bruker APEX-II CCD'
_diffrn_measurement_method '\f and \w scans'
_diffrn_radiation_type MoK\a
_diffrn_radiation_wavelength 0.71073
_diffrn_reflns_av_R_equivalents 0.0822
_diffrn_reflns_av_unetI/netI 0.0735
_diffrn_reflns_Laue_measured_fraction_full 0.999
_diffrn_reflns_Laue_measured_fraction_max 0.995
_diffrn_reflns_limit_h_max 24
_diffrn_reflns_limit_h_min -22
_diffrn_reflns_limit_k_max 11
_diffrn_reflns_limit_k_min -11
_diffrn_reflns_limit_l_max 19
_diffrn_reflns_limit_l_min -23
_diffrn_reflns_number 24619
_diffrn_reflns_point_group_measured_fraction_full 0.999
_diffrn_reflns_point_group_measured_fraction_max 0.995
_diffrn_reflns_theta_full 25.242
_diffrn_reflns_theta_max 27.499
_diffrn_reflns_theta_min 2.252
_diffrn_source_current 40.0
_diffrn_source_power 2.0
_diffrn_source_voltage 50.0
_diffrn_standards_number 0
_exptl_absorpt_coefficient_mu 0.074
_exptl_absorpt_correction_T_max 0.7456
_exptl_absorpt_correction_T_min 0.5562
_exptl_absorpt_correction_type none
_exptl_absorpt_process_details
;
SADABS-2016/2 (Bruker,2016/2) was used for absorption correction.
wR2(int) was 0.1516 before and 0.0787 after correction.
The Ratio of minimum to maximum transmission is 0.7460.
The \l/2 correction factor is Not present.
;
_exptl_crystal_colour yellow
_exptl_crystal_density_diffrn 1.259
_exptl_crystal_description block
_exptl_crystal_F_000 1104
_exptl_crystal_size_max 0.20
_exptl_crystal_size_mid 0.15
_exptl_crystal_size_min 0.10
_refine_diff_density_max 0.243
_refine_diff_density_min -0.228
_refine_diff_density_rms 0.045
_refine_ls_extinction_method none
_refine_ls_goodness_of_fit_ref 1.022
_refine_ls_hydrogen_treatment constr
_refine_ls_matrix_type full
_refine_ls_number_parameters 370
_refine_ls_number_reflns 6337
_refine_ls_number_restraints 0
_refine_ls_restrained_S_all 1.022
_refine_ls_R_factor_all 0.0921
_refine_ls_R_factor_gt 0.0528
_refine_ls_shift/su_max 0.000
_refine_ls_shift/su_mean 0.000
_refine_ls_structure_factor_coef Fsqd
_refine_ls_weighting_details 'w=1/[\s^2^(Fo^2^)+(0.0475P)^2^+0.5056P] where P=(Fo^2^+2Fc^2^)/3'
_refine_ls_weighting_scheme calc
_refine_ls_wR_factor_gt 0.1179
_refine_ls_wR_factor_ref 0.1370
_reflns_Friedel_coverage 0.000
_reflns_number_gt 4049
_reflns_number_total 6337
_reflns_threshold_expression 'I > 2\s(I)'
_cod_data_source_file d1nj01350e2.cif
_cod_data_source_block a
_cod_depositor_comments 'Adding full bibliography for 7060684--7060687.cif.'
_cod_database_code 7060686
_shelx_shelxl_version_number 2018/3
_shelx_space_group_comment
;
The symmetry employed for this shelxl refinement is uniquely defined
by the following loop, which should always be used as a source of
symmetry information in preference to the above space-group names.
They are only intended as comments.
;
_olex2_refinement_description
;
1. Fixed Uiso
 At 1.2 times of:
  All C(H) groups
2.a Aromatic/amide H refined with riding coordinates:
 C00A(H00A), C00B(H00B), C00D(H00D), C00E(H00E), C00F(H00F), C00G(H00G),
 C00K(H00K), C00L(H00L), C00M(H00M), C00N(H00N), C00O(H00O), C00P(H00P),
 C00Q(H00Q), C00S(H00S), C00T(H00T), C00U(H00U), C00V(H00V), C00W(H00W),
 C00X(H00X), C00Y(H00Y), C00Z(H00Z), C010(H010), C011(H011), C012(H012),
 C013(H013), C014(H014), C015(H015)
;
_olex2_submission_special_instructions 'No special instructions were received'

loop_
_space_group_symop_operation_xyz
'x, y, z'
'-x, y+1/2, -z+1/2'
'-x, -y, -z'
'x, -y-1/2, z-1/2'

loop_
_atom_site_label
_atom_site_type_symbol
_atom_site_fract_x
_atom_site_fract_y
_atom_site_fract_z
_atom_site_U_iso_or_equiv
_atom_site_adp_type
_atom_site_occupancy
_atom_site_site_symmetry_order
_atom_site_calc_flag
_atom_site_refinement_flags_posn
_atom_site_refinement_flags_adp
_atom_site_refinement_flags_occupancy
_atom_site_disorder_assembly
_atom_site_disorder_group
N001 N 0.66735(8) 0.33150(16) 0.53727(10) 0.0311(3) Uani 1 1 d . . . . .
N002 N 0.73272(8) 0.33776(16) 0.71179(9) 0.0313(4) Uani 1 1 d . . . . .
N003 N 0.29212(9) 0.31902(19) 0.76850(11) 0.0397(4) Uani 1 1 d . . . . .
C004 C 0.86201(10) 0.30953(19) 0.72761(11) 0.0287(4) Uani 1 1 d . . . . .
C005 C 0.77687(10) 0.32691(18) 0.67304(11) 0.0283(4) Uani 1 1 d . . . . .
C006 C 0.74368(10) 0.32965(19) 0.58404(11) 0.0278(4) Uani 1 1 d . . . . .
C007 C 0.46802(10) 0.3555(2) 0.69054(12) 0.0311(4) Uani 1 1 d . . . . .
C008 C 0.62157(10) 0.33489(19) 0.57710(12) 0.0299(4) Uani 1 1 d . . . . .
C009 C 0.79061(10) 0.33560(19) 0.53743(11) 0.0280(4) Uani 1 1 d . . . . .
C00A C 0.89857(10) 0.4032(2) 0.79561(11) 0.0315(4) Uani 1 1 d . . . . .
H00A H 0.870022 0.477245 0.805736 0.038 Uiso 1 1 calc R U . . .
C00B C 0.88937(10) 0.4503(2) 0.50932(13) 0.0364(5) Uani 1 1 d . . . . .
H00B H 0.929136 0.520070 0.522862 0.044 Uiso 1 1 calc R U . . .
C00C C 0.65365(10) 0.34260(19) 0.66385(12) 0.0296(4) Uani 1 1 d . . . . .
C00D C 0.39801(10) 0.4348(2) 0.65050(12) 0.0328(4) Uani 1 1 d . . . . .
H00D H 0.388959 0.493075 0.604403 0.039 Uiso 1 1 calc R U . . .
C00E C 0.85104(10) 0.43774(19) 0.55802(12) 0.0319(4) Uani 1 1 d . . . . .
H00E H 0.865850 0.497982 0.604675 0.038 Uiso 1 1 calc R U . . .
C00F C 0.60362(10) 0.3508(2) 0.70195(12) 0.0332(4) Uani 1 1 d . . . . .
H00F H 0.624798 0.355688 0.759444 0.040 Uiso 1 1 calc R U . . .
C00G C 0.34222(10) 0.4280(2) 0.67829(12) 0.0341(4) Uani 1 1 d . . . . .
H00G H 0.296782 0.484099 0.651891 0.041 Uiso 1 1 calc R U . . .
C00H C 0.21677(10) 0.2842(2) 0.70479(12) 0.0353(4) Uani 1 1 d . . . . .
C00I C 0.35330(10) 0.3381(2) 0.74540(12) 0.0331(4) Uani 1 1 d . . . . .
C00J C 0.52386(10) 0.3514(2) 0.65440(12) 0.0315(4) Uani 1 1 d . . . . .
C00K C 0.49305(10) 0.3417(2) 0.56717(12) 0.0359(4) Uani 1 1 d . . . . .
H00K H 0.439245 0.341677 0.534793 0.043 Uiso 1 1 calc R U . . .
C00L C 0.90527(11) 0.1984(2) 0.71392(13) 0.0375(5) Uani 1 1 d . . . . .
H00L H 0.881463 0.135000 0.668486 0.045 Uiso 1 1 calc R U . . .
C00M C 0.76990(10) 0.2458(2) 0.46763(12) 0.0358(4) Uani 1 1 d . . . . .
H00M H 0.729097 0.177962 0.452758 0.043 Uiso 1 1 calc R U . . .
C00N C 0.54012(10) 0.3323(2) 0.52902(12) 0.0361(4) Uani 1 1 d . . . . .
H00N H 0.518359 0.324250 0.471582 0.043 Uiso 1 1 calc R U . . .
C00O C 0.35983(11) 0.4456(2) 0.90178(13) 0.0408(5) Uani 1 1 d . . . . .
H00O H 0.386999 0.503422 0.880785 0.049 Uiso 1 1 calc R U . . .
C00P C 0.20845(11) 0.1927(2) 0.63951(13) 0.0391(5) Uani 1 1 d . . . . .
H00P H 0.252424 0.150726 0.638952 0.047 Uiso 1 1 calc R U . . .
C00Q C 0.97749(10) 0.3871(2) 0.84864(12) 0.0370(5) Uani 1 1 d . . . . .
H00Q H 1.001738 0.451127 0.893724 0.044 Uiso 1 1 calc R U . . .
C00R C 0.30651(11) 0.3395(2) 0.85175(13) 0.0352(4) Uani 1 1 d . . . . .
C00S C 0.86862(11) 0.3592(2) 0.44064(13) 0.0389(5) Uani 1 1 d . . . . .
H00S H 0.894645 0.367280 0.408291 0.047 Uiso 1 1 calc R U . . .
C00T C 0.48036(10) 0.2731(2) 0.76035(13) 0.0383(5) Uani 1 1 d . . . . .
H00T H 0.527700 0.224102 0.789818 0.046 Uiso 1 1 calc R U . . .
C00U C 0.80928(11) 0.2564(2) 0.42026(13) 0.0398(5) Uani 1 1 d . . . . .
H00U H 0.795759 0.194206 0.374566 0.048 Uiso 1 1 calc R U . . .
C00V C 0.98384(11) 0.1819(2) 0.76780(13) 0.0437(5) Uani 1 1 d . . . . .
H00V H 1.012310 0.106342 0.758708 0.052 Uiso 1 1 calc R U . . .
C00W C 0.42340(10) 0.2622(2) 0.78713(13) 0.0387(5) Uani 1 1 d . . . . .
H00W H 0.432257 0.203919 0.833165 0.046 Uiso 1 1 calc R U . . .
C00X C 0.26697(11) 0.2536(2) 0.88547(13) 0.0416(5) Uani 1 1 d . . . . .
H00X H 0.231845 0.180666 0.853196 0.050 Uiso 1 1 calc R U . . .
C00Y C 0.13528(11) 0.1629(2) 0.57491(14) 0.0447(5) Uani 1 1 d . . . . .
H00Y H 0.130578 0.103223 0.530740 0.054 Uiso 1 1 calc R U . . .
C00Z C 1.02012(11) 0.2763(2) 0.83467(13) 0.0409(5) Uani 1 1 d . . . . .
H00Z H 1.073016 0.265507 0.870210 0.049 Uiso 1 1 calc R U . . .
C010 C 0.37262(12) 0.4655(2) 0.98294(14) 0.0464(5) Uani 1 1 d . . . . .
H010 H 0.409002 0.535976 1.016100 0.056 Uiso 1 1 calc R U . . .
C011 C 0.27967(12) 0.2763(2) 0.96644(13) 0.0440(5) Uani 1 1 d . . . . .
H011 H 0.252497 0.219375 0.987790 0.053 Uiso 1 1 calc R U . . .
C012 C 0.14987(11) 0.3428(2) 0.70576(14) 0.0434(5) Uani 1 1 d . . . . .
H012 H 0.154227 0.404242 0.749157 0.052 Uiso 1 1 calc R U . . .
C013 C 0.33235(12) 0.3828(2) 1.01563(14) 0.0465(5) Uani 1 1 d . . . . .
H013 H 0.340639 0.398563 1.069832 0.056 Uiso 1 1 calc R U . . .
C014 C 0.06939(12) 0.2216(3) 0.57610(14) 0.0481(6) Uani 1 1 d . . . . .
H014 H 0.020249 0.202267 0.532834 0.058 Uiso 1 1 calc R U . . .
C015 C 0.07735(11) 0.3093(3) 0.64218(15) 0.0487(6) Uani 1 1 d . . . . .
H015 H 0.033012 0.346546 0.643939 0.058 Uiso 1 1 calc R U . . .

loop_
_atom_site_aniso_label
_atom_site_aniso_U_11
_atom_site_aniso_U_22
_atom_site_aniso_U_33
_atom_site_aniso_U_23
_atom_site_aniso_U_13
_atom_site_aniso_U_12
N001 0.0302(8) 0.0370(8) 0.0288(9) -0.0009(7) 0.0158(7) -0.0032(6)
N002 0.0280(7) 0.0415(9) 0.0271(9) 0.0004(7) 0.0148(7) 0.0007(6)
N003 0.0313(8) 0.0601(11) 0.0337(10) 0.0008(8) 0.0199(7) -0.0011(7)
C004 0.0305(9) 0.0350(9) 0.0251(10) 0.0054(8) 0.0168(8) 0.0024(7)
C005 0.0303(9) 0.0307(9) 0.0274(10) 0.0016(7) 0.0161(8) -0.0005(7)
C006 0.0310(9) 0.0290(9) 0.0266(10) -0.0008(7) 0.0159(8) -0.0020(7)
C007 0.0285(9) 0.0351(9) 0.0331(11) 0.0027(8) 0.0171(8) -0.0002(7)
C008 0.0306(9) 0.0329(9) 0.0300(11) 0.0007(8) 0.0171(8) -0.0006(7)
C009 0.0314(9) 0.0318(9) 0.0244(10) 0.0034(7) 0.0156(8) 0.0024(7)
C00A 0.0307(9) 0.0365(10) 0.0300(11) 0.0003(8) 0.0161(8) 0.0030(8)
C00B 0.0331(10) 0.0409(10) 0.0399(12) 0.0080(9) 0.0206(9) 0.0020(8)
C00C 0.0280(9) 0.0338(9) 0.0290(11) 0.0008(8) 0.0147(8) -0.0003(7)
C00D 0.0337(9) 0.0347(10) 0.0331(11) 0.0069(8) 0.0179(8) 0.0008(8)
C00E 0.0316(9) 0.0339(10) 0.0328(11) 0.0009(8) 0.0169(8) -0.0005(8)
C00F 0.0312(9) 0.0435(10) 0.0281(11) -0.0002(8) 0.0164(8) 0.0011(8)
C00G 0.0290(9) 0.0375(10) 0.0368(12) 0.0057(9) 0.0158(8) 0.0046(8)
C00H 0.0303(9) 0.0452(11) 0.0354(12) 0.0096(9) 0.0193(8) 0.0026(8)
C00I 0.0290(9) 0.0423(10) 0.0327(11) 0.0015(9) 0.0182(8) 0.0006(8)
C00J 0.0293(9) 0.0347(9) 0.0342(11) 0.0022(8) 0.0176(8) -0.0005(7)
C00K 0.0283(9) 0.0456(11) 0.0338(11) 0.0029(9) 0.0140(8) -0.0015(8)
C00L 0.0407(11) 0.0397(10) 0.0333(12) -0.0009(9) 0.0179(9) 0.0059(8)
C00M 0.0369(10) 0.0407(10) 0.0341(12) -0.0031(9) 0.0199(9) -0.0045(8)
C00N 0.0315(10) 0.0493(11) 0.0263(11) -0.0004(9) 0.0121(8) -0.0011(8)
C00O 0.0501(12) 0.0370(10) 0.0453(13) 0.0038(9) 0.0304(10) 0.0023(9)
C00P 0.0359(10) 0.0461(11) 0.0412(13) 0.0076(9) 0.0228(9) 0.0014(9)
C00Q 0.0338(10) 0.0433(11) 0.0311(12) 0.0003(9) 0.0124(8) 0.0013(8)
C00R 0.0385(10) 0.0391(10) 0.0342(11) 0.0044(9) 0.0221(9) 0.0067(8)
C00S 0.0390(10) 0.0484(11) 0.0384(12) 0.0111(10) 0.0256(9) 0.0100(9)
C00T 0.0301(9) 0.0491(11) 0.0368(12) 0.0108(9) 0.0160(8) 0.0078(8)
C00U 0.0468(11) 0.0477(12) 0.0307(11) -0.0029(9) 0.0227(9) 0.0051(9)
C00V 0.0426(11) 0.0509(12) 0.0400(13) 0.0045(10) 0.0209(10) 0.0173(9)
C00W 0.0381(10) 0.0498(11) 0.0325(12) 0.0114(9) 0.0198(9) 0.0063(9)
C00X 0.0413(11) 0.0485(12) 0.0419(13) 0.0035(10) 0.0248(10) -0.0005(9)
C00Y 0.0455(12) 0.0502(12) 0.0378(13) 0.0064(10) 0.0184(10) -0.0039(10)
C00Z 0.0303(9) 0.0524(12) 0.0389(13) 0.0077(10) 0.0145(9) 0.0081(9)
C010 0.0606(13) 0.0375(11) 0.0469(14) -0.0042(10) 0.0295(11) 0.0016(10)
C011 0.0460(11) 0.0544(13) 0.0412(13) 0.0095(10) 0.0283(10) 0.0039(10)
C012 0.0407(11) 0.0531(12) 0.0453(13) 0.0099(10) 0.0273(10) 0.0076(9)
C013 0.0594(13) 0.0517(12) 0.0396(13) 0.0049(10) 0.0323(11) 0.0136(11)
C014 0.0353(11) 0.0610(14) 0.0430(14) 0.0185(11) 0.0136(10) -0.0008(10)
C015 0.0332(10) 0.0654(14) 0.0520(15) 0.0222(12) 0.0232(10) 0.0114(10)

loop_
_atom_type_symbol
_atom_type_description
_atom_type_scat_dispersion_real
_atom_type_scat_dispersion_imag
_atom_type_scat_source
C C 0.0033 0.0016 'International Tables Vol C Tables 4.2.6.8 and 6.1.1.4'
H H 0.0000 0.0000 'International Tables Vol C Tables 4.2.6.8 and 6.1.1.4'
N N 0.0061 0.0033 'International Tables Vol C Tables 4.2.6.8 and 6.1.1.4'

loop_
_geom_angle_atom_site_label_1
_geom_angle_atom_site_label_2
_geom_angle_atom_site_label_3
_geom_angle
_geom_angle_site_symmetry_1
_geom_angle_site_symmetry_3
_geom_angle_publ_flag
C006 N001 C008 117.24(16) . . ?
C005 N002 C00C 117.51(16) . . ?
C00H N003 C00I 117.63(16) . . ?
C00R N003 C00H 121.84(15) . . ?
C00R N003 C00I 120.50(16) . . ?
C00A C004 C005 119.21(15) . . ?
C00A C004 C00L 119.07(16) . . ?
C00L C004 C005 121.68(17) . . ?
N002 C005 C004 115.67(16) . . ?
N002 C005 C006 121.63(16) . . ?
C006 C005 C004 122.69(15) . . ?
N001 C006 C005 121.11(15) . . ?
N001 C006 C009 114.88(16) . . ?
C005 C006 C009 123.98(15) . . ?
C00D C007 C00J 120.15(17) . . ?
C00T C007 C00D 117.86(16) . . ?
C00T C007 C00J 121.81(16) . . ?
N001 C008 C00C 121.88(16) . . ?
N001 C008 C00N 118.52(17) . . ?
C00C C008 C00N 119.59(16) . . ?
C00E C009 C006 121.35(16) . . ?
C00E C009 C00M 118.79(16) . . ?
C00M C009 C006 119.65(16) . . ?
C004 C00A H00A 119.8 . . ?
C004 C00A C00Q 120.41(17) . . ?
C00Q C00A H00A 119.8 . . ?
C00E C00B H00B 119.9 . . ?
C00S C00B H00B 119.9 . . ?
C00S C00B C00E 120.20(18) . . ?
N002 C00C C008 120.37(15) . . ?
N002 C00C C00F 119.94(17) . . ?
C008 C00C C00F 119.67(16) . . ?
C007 C00D H00D 119.5 . . ?
C00G C00D C007 121.05(18) . . ?
C00G C00D H00D 119.5 . . ?
C009 C00E H00E 119.8 . . ?
C00B C00E C009 120.31(18) . . ?
C00B C00E H00E 119.8 . . ?
C00C C00F H00F 119.8 . . ?
C00J C00F C00C 120.47(18) . . ?
C00J C00F H00F 119.8 . . ?
C00D C00G H00G 119.7 . . ?
C00D C00G C00I 120.56(17) . . ?
C00I C00G H00G 119.7 . . ?
C00P C00H N003 120.15(16) . . ?
C00P C00H C012 118.79(19) . . ?
C012 C00H N003 121.06(19) . . ?
C00G C00I N003 120.35(16) . . ?
C00W C00I N003 120.66(17) . . ?
C00W C00I C00G 118.93(16) . . ?
C00F C00J C007 123.18(17) . . ?
C00F C00J C00K 118.71(16) . . ?
C00K C00J C007 118.06(16) . . ?
C00J C00K H00K 119.0 . . ?
C00N C00K C00J 121.90(17) . . ?
C00N C00K H00K 119.0 . . ?
C004 C00L H00L 119.9 . . ?
C00V C00L C004 120.15(19) . . ?
C00V C00L H00L 119.9 . . ?
C009 C00M H00M 119.6 . . ?
C00U C00M C009 120.73(18) . . ?
C00U C00M H00M 119.6 . . ?
C008 C00N H00N 120.2 . . ?
C00K C00N C008 119.64(18) . . ?
C00K C00N H00N 120.2 . . ?
C00R C00O H00O 119.9 . . ?
C010 C00O H00O 119.9 . . ?
C010 C00O C00R 120.11(19) . . ?
C00H C00P H00P 119.6 . . ?
C00H C00P C00Y 120.79(18) . . ?
C00Y C00P H00P 119.6 . . ?
C00A C00Q H00Q 119.9 . . ?
C00Z C00Q C00A 120.20(19) . . ?
C00Z C00Q H00Q 119.9 . . ?
C00O C00R N003 120.81(17) . . ?
C00O C00R C00X 118.51(19) . . ?
C00X C00R N003 120.68(18) . . ?
C00B C00S H00S 120.1 . . ?
C00U C00S C00B 119.87(18) . . ?
C00U C00S H00S 120.1 . . ?
C007 C00T H00T 119.4 . . ?
C007 C00T C00W 121.27(17) . . ?
C00W C00T H00T 119.4 . . ?
C00M C00U H00U 120.0 . . ?
C00S C00U C00M 120.07(19) . . ?
C00S C00U H00U 120.0 . . ?
C00L C00V H00V 119.7 . . ?
C00Z C00V C00L 120.58(18) . . ?
C00Z C00V H00V 119.7 . . ?
C00I C00W C00T 120.17(18) . . ?
C00I C00W H00W 119.9 . . ?
C00T C00W H00W 119.9 . . ?
C00R C00X H00X 119.7 . . ?
C011 C00X C00R 120.7(2) . . ?
C011 C00X H00X 119.7 . . ?
C00P C00Y H00Y 120.0 . . ?
C014 C00Y C00P 120.1(2) . . ?
C014 C00Y H00Y 120.0 . . ?
C00Q C00Z H00Z 120.2 . . ?
C00V C00Z C00Q 119.59(18) . . ?
C00V C00Z H00Z 120.2 . . ?
C00O C010 H010 119.3 . . ?
C013 C010 C00O 121.3(2) . . ?
C013 C010 H010 119.3 . . ?
C00X C011 H011 119.8 . . ?
C013 C011 C00X 120.48(19) . . ?
C013 C011 H011 119.8 . . ?
C00H C012 H012 120.1 . . ?
C015 C012 C00H 119.8(2) . . ?
C015 C012 H012 120.1 . . ?
C010 C013 H013 120.6 . . ?
C011 C013 C010 118.9(2) . . ?
C011 C013 H013 120.6 . . ?
C00Y C014 H014 120.4 . . ?
C015 C014 C00Y 119.2(2) . . ?
C015 C014 H014 120.4 . . ?
C012 C015 H015 119.4 . . ?
C014 C015 C012 121.24(19) . . ?
C014 C015 H015 119.4 . . ?

loop_
_geom_bond_atom_site_label_1
_geom_bond_atom_site_label_2
_geom_bond_distance
_geom_bond_site_symmetry_2
_geom_bond_publ_flag
N001 C006 1.321(2) . ?
N001 C008 1.369(2) . ?
N002 C005 1.328(2) . ?
N002 C00C 1.368(2) . ?
N003 C00H 1.418(2) . ?
N003 C00I 1.427(2) . ?
N003 C00R 1.414(3) . ?
C004 C005 1.488(2) . ?
C004 C00A 1.387(2) . ?
C004 C00L 1.388(2) . ?
C005 C006 1.438(3) . ?
C006 C009 1.490(2) . ?
C007 C00D 1.399(2) . ?
C007 C00J 1.491(2) . ?
C007 C00T 1.386(3) . ?
C008 C00C 1.403(3) . ?
C008 C00N 1.406(2) . ?
C009 C00E 1.390(2) . ?
C009 C00M 1.393(3) . ?
C00A H00A 0.9300 . ?
C00A C00Q 1.387(2) . ?
C00B H00B 0.9300 . ?
C00B C00E 1.387(2) . ?
C00B C00S 1.384(3) . ?
C00C C00F 1.418(2) . ?
C00D H00D 0.9300 . ?
C00D C00G 1.378(2) . ?
C00E H00E 0.9300 . ?
C00F H00F 0.9300 . ?
C00F C00J 1.377(2) . ?
C00G H00G 0.9300 . ?
C00G C00I 1.389(3) . ?
C00H C00P 1.385(3) . ?
C00H C012 1.397(2) . ?
C00I C00W 1.388(2) . ?
C00J C00K 1.414(3) . ?
C00K H00K 0.9300 . ?
C00K C00N 1.368(2) . ?
C00L H00L 0.9300 . ?
C00L C00V 1.386(3) . ?
C00M H00M 0.9300 . ?
C00M C00U 1.381(2) . ?
C00N H00N 0.9300 . ?
C00O H00O 0.9300 . ?
C00O C00R 1.388(3) . ?
C00O C010 1.385(3) . ?
C00P H00P 0.9300 . ?
C00P C00Y 1.388(3) . ?
C00Q H00Q 0.9300 . ?
C00Q C00Z 1.380(3) . ?
C00R C00X 1.401(3) . ?
C00S H00S 0.9300 . ?
C00S C00U 1.379(3) . ?
C00T H00T 0.9300 . ?
C00T C00W 1.389(2) . ?
C00U H00U 0.9300 . ?
C00V H00V 0.9300 . ?
C00V C00Z 1.377(3) . ?
C00W H00W 0.9300 . ?
C00X H00X 0.9300 . ?
C00X C011 1.386(3) . ?
C00Y H00Y 0.9300 . ?
C00Y C014 1.382(3) . ?
C00Z H00Z 0.9300 . ?
C010 H010 0.9300 . ?
C010 C013 1.383(3) . ?
C011 H011 0.9300 . ?
C011 C013 1.380(3) . ?
C012 H012 0.9300 . ?
C012 C015 1.380(3) . ?
C013 H013 0.9300 . ?
C014 H014 0.9300 . ?
C014 C015 1.378(3) . ?
C015 H015 0.9300 . ?

loop_
_geom_torsion_atom_site_label_1
_geom_torsion_atom_site_label_2
_geom_torsion_atom_site_label_3
_geom_torsion_atom_site_label_4
_geom_torsion
_geom_torsion_site_symmetry_1
_geom_torsion_site_symmetry_2
_geom_torsion_site_symmetry_3
_geom_torsion_site_symmetry_4
_geom_torsion_publ_flag
N001 C006 C009 C00E 129.86(17) . . . . ?
N001 C006 C009 C00M -44.9(2) . . . . ?
N001 C008 C00C N002 -4.0(3) . . . . ?
N001 C008 C00C C00F 177.96(16) . . . . ?
N001 C008 C00N C00K -177.37(17) . . . . ?
N002 C005 C006 N001 -5.3(3) . . . . ?
N002 C005 C006 C009 172.67(16) . . . . ?
N002 C00C C00F C00J -178.16(16) . . . . ?
N003 C00H C00P C00Y -177.21(17) . . . . ?
N003 C00H C012 C015 178.81(18) . . . . ?
N003 C00I C00W C00T 175.30(19) . . . . ?
N003 C00R C00X C011 -178.40(17) . . . . ?
C004 C005 C006 N001 173.75(15) . . . . ?
C004 C005 C006 C009 -8.3(3) . . . . ?
C004 C00A C00Q C00Z -0.8(3) . . . . ?
C004 C00L C00V C00Z -0.9(3) . . . . ?
C005 N002 C00C C008 0.6(2) . . . . ?
C005 N002 C00C C00F 178.58(16) . . . . ?
C005 C004 C00A C00Q 178.45(16) . . . . ?
C005 C004 C00L C00V -177.55(17) . . . . ?
C005 C006 C009 C00E -48.2(2) . . . . ?
C005 C006 C009 C00M 137.07(18) . . . . ?
C006 N001 C008 C00C 2.7(3) . . . . ?
C006 N001 C008 C00N -178.09(16) . . . . ?
C006 C009 C00E C00B -174.28(17) . . . . ?
C006 C009 C00M C00U 175.72(17) . . . . ?
C007 C00D C00G C00I -2.0(3) . . . . ?
C007 C00J C00K C00N -177.76(17) . . . . ?
C007 C00T C00W C00I -1.9(3) . . . . ?
C008 N001 C006 C005 1.8(2) . . . . ?
C008 N001 C006 C009 -176.36(15) . . . . ?
C008 C00C C00F C00J -0.1(3) . . . . ?
C009 C00M C00U C00S -1.6(3) . . . . ?
C00A C004 C005 N002 -47.1(2) . . . . ?
C00A C004 C005 C006 133.77(18) . . . . ?
C00A C004 C00L C00V 0.1(3) . . . . ?
C00A C00Q C00Z C00V 0.0(3) . . . . ?
C00B C00S C00U C00M 0.9(3) . . . . ?
C00C N002 C005 C004 -175.23(15) . . . . ?
C00C N002 C005 C006 3.9(2) . . . . ?
C00C C008 C00N C00K 1.9(3) . . . . ?
C00C C00F C00J C007 178.24(17) . . . . ?
C00C C00F C00J C00K 0.9(3) . . . . ?
C00D C007 C00J C00F 144.49(18) . . . . ?
C00D C007 C00J C00K -38.1(3) . . . . ?
C00D C007 C00T C00W 3.7(3) . . . . ?
C00D C00G C00I N003 -173.36(18) . . . . ?
C00D C00G C00I C00W 3.8(3) . . . . ?
C00E C009 C00M C00U 0.9(3) . . . . ?
C00E C00B C00S C00U 0.5(3) . . . . ?
C00F C00J C00K C00N -0.3(3) . . . . ?
C00G C00I C00W C00T -1.9(3) . . . . ?
C00H N003 C00I C00G 47.9(3) . . . . ?
C00H N003 C00I C00W -129.2(2) . . . . ?
C00H N003 C00R C00O -143.95(18) . . . . ?
C00H N003 C00R C00X 35.8(3) . . . . ?
C00H C00P C00Y C014 -1.6(3) . . . . ?
C00H C012 C015 C014 -1.7(3) . . . . ?
C00I N003 C00H C00P 35.9(3) . . . . ?
C00I N003 C00H C012 -143.11(18) . . . . ?
C00I N003 C00R C00O 33.8(3) . . . . ?
C00I N003 C00R C00X -146.46(18) . . . . ?
C00J C007 C00D C00G 173.55(18) . . . . ?
C00J C007 C00T C00W -171.50(19) . . . . ?
C00J C00K C00N C008 -1.1(3) . . . . ?
C00L C004 C005 N002 130.50(19) . . . . ?
C00L C004 C005 C006 -48.6(2) . . . . ?
C00L C004 C00A C00Q 0.7(3) . . . . ?
C00L C00V C00Z C00Q 0.8(3) . . . . ?
C00M C009 C00E C00B 0.5(3) . . . . ?
C00N C008 C00C N002 176.76(16) . . . . ?
C00N C008 C00C C00F -1.3(3) . . . . ?
C00O C00R C00X C011 1.3(3) . . . . ?
C00O C010 C013 C011 1.3(3) . . . . ?
C00P C00H C012 C015 -0.2(3) . . . . ?
C00P C00Y C014 C015 -0.3(3) . . . . ?
C00R N003 C00H C00P -146.26(18) . . . . ?
C00R N003 C00H C012 34.7(3) . . . . ?
C00R N003 C00I C00G -129.9(2) . . . . ?
C00R N003 C00I C00W 52.9(3) . . . . ?
C00R C00O C010 C013 -0.9(3) . . . . ?
C00R C00X C011 C013 -0.9(3) . . . . ?
C00S C00B C00E C009 -1.1(3) . . . . ?
C00T C007 C00D C00G -1.7(3) . . . . ?
C00T C007 C00J C00F -40.5(3) . . . . ?
C00T C007 C00J C00K 136.9(2) . . . . ?
C00X C011 C013 C010 -0.5(3) . . . . ?
C00Y C014 C015 C012 1.9(3) . . . . ?
C010 C00O C00R N003 179.27(17) . . . . ?
C010 C00O C00R C00X -0.4(3) . . . . ?
C012 C00H C00P C00Y 1.8(3) . . . . ?
